data_4312250
loop_
_publ_author_name
'Banglin Chen'
'Frank R. Fronczek'
'Andrew W. Maverick'

_publ_section_title
;
 Porous Cu-Cd Mixed-Metal-Organic Frameworks Constructed from
 Cu(Pyac)2{Bis[3-(4-pyridyl)pentane-2,4-dionato]copper(II)}
;
_journal_name_full 'Inorganic Chemistry'
_journal_page_first 8209
_journal_page_last 8211
_journal_paper_doi 10.1021/ic048992n
_journal_volume 43
_journal_year 2004
_chemical_formula_moiety '(Cd N2 O6)2 (C20 H20 Cu N2 O4)3 (C H4 O)3 (H2 O)2'
_chemical_formula_sum 'C63 H76 Cd2 Cu3 N10 O29'
_chemical_formula_weight 1848.73
_chemical_name_common
;
Cadmium nitrate-copper(II) pyridylacetylacetonate (2:3)
methanol solvate hydrate
;
_space_group_IT_number 2
_symmetry_cell_setting triclinic
_symmetry_space_group_name_Hall '-P 1'
_symmetry_space_group_name_H-M 'P -1'
_atom_sites_solution_hydrogens geom
_atom_sites_solution_primary direct
_atom_sites_solution_secondary difmap
_audit_creation_method SHELXL-97
_cell_angle_alpha 111.732(6)
_cell_angle_beta 111.661(5)
_cell_angle_gamma 94.909(6)
_cell_formula_units_Z 1
_cell_length_a 13.817(2)
_cell_length_b 15.205(2)
_cell_length_c 17.044(2)
_cell_measurement_temperature 230(2)
_cell_volume 2987.2(7)
_computing_structure_refinement 'SHELXL-97 (Sheldrick, 1997)'
_diffrn_ambient_temperature 230(2)
_diffrn_measured_fraction_theta_full 0.987
_diffrn_measured_fraction_theta_max 0.987
_diffrn_radiation_monochromator graphite
_diffrn_radiation_source 'fine-focus sealed tube'
_diffrn_radiation_type MoK\a
_diffrn_radiation_wavelength 0.71073
_diffrn_reflns_av_R_equivalents 0.0251
_diffrn_reflns_av_sigmaI/netI 0.0403
_diffrn_reflns_limit_h_max 17
_diffrn_reflns_limit_h_min -17
_diffrn_reflns_limit_k_max 19
_diffrn_reflns_limit_k_min -19
_diffrn_reflns_limit_l_max 22
_diffrn_reflns_limit_l_min -22
_diffrn_reflns_number 25883
_diffrn_reflns_theta_full 27.53
_diffrn_reflns_theta_max 27.53
_diffrn_reflns_theta_min 2.56
_exptl_absorpt_coefficient_mu 0.931
_exptl_absorpt_correction_T_max 0.9127
_exptl_absorpt_correction_T_min 0.6794
_exptl_crystal_density_diffrn 1.028
_exptl_crystal_density_method 'not measured'
_exptl_crystal_F_000 935
_exptl_crystal_size_max 0.45
_exptl_crystal_size_mid 0.15
_exptl_crystal_size_min 0.10
_refine_diff_density_max 0.845
_refine_diff_density_min -0.611
_refine_diff_density_rms 0.089
_refine_ls_extinction_method none
_refine_ls_goodness_of_fit_ref 1.006
_refine_ls_hydrogen_treatment mixed
_refine_ls_matrix_type full
_refine_ls_number_parameters 508
_refine_ls_number_reflns 13583
_refine_ls_number_restraints 0
_refine_ls_restrained_S_all 1.006
_refine_ls_R_factor_all 0.0699
_refine_ls_R_factor_gt 0.0484
_refine_ls_shift/su_max 0.001
_refine_ls_shift/su_mean 0.000
_refine_ls_structure_factor_coef Fsqd
_refine_ls_weighting_details 'calc w=1/[\s^2^(Fo^2^)+(0.1088P)^2^+0.0000P] where P=(Fo^2^+2Fc^2^)/3'
_refine_ls_weighting_scheme calc
_refine_ls_wR_factor_gt 0.1481
_refine_ls_wR_factor_ref 0.1608
_reflns_number_gt 9393
_reflns_number_total 13583
_reflns_threshold_expression >2sigma(I)
_cod_data_source_file ic048992nsi20040727_125901_1.cif
_cod_data_source_block M'MOF_1_Cd(NO3)2-Cu(Pyac)2
_cod_database_code 4312250

loop_
_symmetry_equiv_pos_as_xyz
'x, y, z'
'-x, -y, -z'

loop_
_atom_site_label
_atom_site_type_symbol
_atom_site_fract_x
_atom_site_fract_y
_atom_site_fract_z
_atom_site_U_iso_or_equiv
_atom_site_adp_type
_atom_site_occupancy
_atom_site_symmetry_multiplicity
_atom_site_calc_flag
_atom_site_refinement_flags
_atom_site_disorder_assembly
_atom_site_disorder_group
Cd1 Cd 0.733229(19) 0.471379(14) 0.396761(18) 0.05286(11) Uani 1 1 d . . .
Cu1 Cu 0.21350(3) 0.01378(3) 0.42899(4) 0.06568(15) Uani 1 1 d . . .
Cu2 Cu 1.0000 0.0000 0.0000 0.0780(2) Uani 1 2 d S . .
O1 O 0.19179(18) 0.10183(17) 0.3707(2) 0.0618(6) Uani 1 1 d . . .
O2 O 0.3657(2) 0.0612(3) 0.4827(3) 0.1086(13) Uani 1 1 d . . .
O3 O 0.2370(2) -0.0609(2) 0.5011(2) 0.0836(9) Uani 1 1 d . . .
O4 O 0.06102(19) -0.01755(17) 0.3952(2) 0.0649(7) Uani 1 1 d . . .
O5 O 0.9635(3) 0.00035(19) 0.0977(2) 0.0730(7) Uani 1 1 d . . .
O6 O 0.9981(3) 0.13407(19) 0.0335(2) 0.0770(8) Uani 1 1 d . . .
O7 O 0.7817(3) 0.5648(2) 0.5634(2) 0.0828(9) Uani 1 1 d . . .
O8 O 0.8678(3) 0.4563(2) 0.5288(2) 0.0873(8) Uani 1 1 d . . .
O9 O 0.9041(4) 0.5406(3) 0.6735(3) 0.1191(14) Uani 1 1 d . . .
O10 O 0.6029(3) 0.5675(2) 0.3725(3) 0.0953(10) Uani 1 1 d . . .
O11 O 0.6089(3) 0.4633(3) 0.2499(3) 0.0971(10) Uani 1 1 d . . .
O12 O 0.5013(5) 0.5569(5) 0.2334(5) 0.184(3) Uani 1 1 d . . .
O13 O 0.1913(4) -0.1169(3) 0.2917(4) 0.1234(14) Uani 1 1 d . . .
O14 O 0.2052(7) 0.0465(6) 0.0991(6) 0.109(2) Uani 0.50 1 d P . .
O15 O 0.2604(17) -0.4495(13) 0.2511(19) 0.291(12) Uani 0.50 1 d P . .
O16 O 0.207(2) -0.3421(15) 0.2899(18) 0.369(17) Uani 0.50 1 d P . .
N1 N 0.6018(2) 0.36441(19) 0.3952(2) 0.0583(7) Uani 1 1 d . . .
N2 N -0.1498(2) -0.39615(18) 0.4155(2) 0.0527(6) Uani 1 1 d . . .
N3 N 0.7951(2) 0.35356(18) 0.3079(2) 0.0523(6) Uani 1 1 d . . .
N4 N 0.8525(3) 0.5213(3) 0.5905(3) 0.0787(10) Uani 1 1 d . . .
N5 N 0.5696(4) 0.5304(4) 0.2849(4) 0.1055(14) Uani 1 1 d . . .
C1 C 0.2204(3) 0.2051(3) 0.3044(3) 0.0697(10) Uani 1 1 d . . .
H1A H 0.1453 0.1720 0.2619 0.105 Uiso 1 1 calc R . .
H1B H 0.2614 0.2035 0.2686 0.105 Uiso 1 1 calc R . .
H1C H 0.2264 0.2727 0.3432 0.105 Uiso 1 1 calc R . .
C2 C 0.2636(3) 0.1547(2) 0.3653(3) 0.0549(8) Uani 1 1 d . . .
C3 C 0.3759(3) 0.1676(2) 0.4126(3) 0.0608(9) Uani 1 1 d . . .
C4 C 0.4201(3) 0.1220(4) 0.4705(4) 0.0982(17) Uani 1 1 d . . .
C5 C 0.5395(4) 0.1402(6) 0.5208(6) 0.157(4) Uani 1 1 d . . .
H5A H 0.5560 0.1169 0.5689 0.236 Uiso 1 1 calc R . .
H5B H 0.5728 0.2099 0.5496 0.236 Uiso 1 1 calc R . .
H5C H 0.5670 0.1057 0.4766 0.236 Uiso 1 1 calc R . .
C6 C 0.4505(3) 0.2358(2) 0.4030(3) 0.0588(9) Uani 1 1 d . . .
C7 C 0.4926(3) 0.2045(3) 0.3389(3) 0.0739(11) Uani 1 1 d . . .
H7 H 0.4704 0.1381 0.2958 0.089 Uiso 1 1 calc R . .
C8 C 0.5672(3) 0.2697(3) 0.3369(3) 0.0721(11) Uani 1 1 d . . .
H8 H 0.5946 0.2458 0.2923 0.087 Uiso 1 1 calc R . .
C9 C 0.5638(4) 0.3949(3) 0.4586(4) 0.0878(15) Uani 1 1 d . . .
H9 H 0.5889 0.4613 0.5020 0.105 Uiso 1 1 calc R . .
C10 C 0.4886(4) 0.3337(3) 0.4641(4) 0.0876(15) Uani 1 1 d . . .
H10 H 0.4635 0.3594 0.5100 0.105 Uiso 1 1 calc R . .
C11 C 0.2124(4) -0.1808(4) 0.5523(4) 0.1043(19) Uani 1 1 d . . .
H11A H 0.2869 -0.1463 0.5960 0.156 Uiso 1 1 calc R . .
H11B H 0.2090 -0.2467 0.5115 0.156 Uiso 1 1 calc R . .
H11C H 0.1709 -0.1840 0.5867 0.156 Uiso 1 1 calc R . .
C12 C 0.1662(3) -0.1267(3) 0.4938(3) 0.0697(10) Uani 1 1 d . . .
C13 C 0.0548(3) -0.1474(2) 0.4406(3) 0.0586(8) Uani 1 1 d . . .
C14 C 0.0081(3) -0.0895(2) 0.3967(3) 0.0579(8) Uani 1 1 d . . .
C15 C -0.1121(3) -0.1075(3) 0.3493(3) 0.0759(11) Uani 1 1 d . . .
H15A H -0.1296 -0.0585 0.3263 0.114 Uiso 1 1 calc R . .
H15B H -0.1417 -0.1033 0.3937 0.114 Uiso 1 1 calc R . .
H15C H -0.1428 -0.1722 0.2971 0.114 Uiso 1 1 calc R . .
C16 C -0.0165(3) -0.2332(2) 0.4330(3) 0.0536(8) Uani 1 1 d . . .
C17 C -0.0796(3) -0.2226(2) 0.4810(2) 0.0534(7) Uani 1 1 d . . .
H17 H -0.0779 -0.1598 0.5215 0.064 Uiso 1 1 calc R . .
C18 C -0.1449(3) -0.3047(2) 0.4693(3) 0.0559(8) Uani 1 1 d . . .
H18 H -0.1887 -0.2955 0.5013 0.067 Uiso 1 1 calc R . .
C19 C -0.0867(3) -0.4069(3) 0.3700(3) 0.0689(10) Uani 1 1 d . . .
H19 H -0.0873 -0.4705 0.3320 0.083 Uiso 1 1 calc R . .
C20 C -0.0214(3) -0.3277(3) 0.3774(3) 0.0712(11) Uani 1 1 d . . .
H20 H 0.0207 -0.3384 0.3439 0.085 Uiso 1 1 calc R . .
C21 C 0.8962(5) 0.0371(3) 0.2103(4) 0.0852(14) Uani 1 1 d . . .
H21A H 0.8634 -0.0328 0.1804 0.128 Uiso 1 1 calc R . .
H21B H 0.8449 0.0725 0.2237 0.128 Uiso 1 1 calc R . .
H21C H 0.9594 0.0538 0.2682 0.128 Uiso 1 1 calc R . .
C22 C 0.9294(3) 0.0649(3) 0.1449(3) 0.0626(9) Uani 1 1 d . . .
C23 C 0.9226(3) 0.1552(2) 0.1424(2) 0.0557(8) Uani 1 1 d . . .
C24 C 0.9620(3) 0.1857(3) 0.0888(3) 0.0641(9) Uani 1 1 d . . .
C25 C 0.9663(5) 0.2872(3) 0.0959(4) 0.0943(16) Uani 1 1 d . . .
H25A H 1.0120 0.3021 0.0685 0.141 Uiso 1 1 calc R . .
H25B H 0.9955 0.3338 0.1613 0.141 Uiso 1 1 calc R . .
H25C H 0.8942 0.2916 0.0626 0.141 Uiso 1 1 calc R . .
C26 C 0.8782(3) 0.2233(2) 0.2004(2) 0.0542(8) Uani 1 1 d . . .
C27 C 0.9320(3) 0.2700(3) 0.2968(2) 0.0588(8) Uani 1 1 d . . .
H27 H 0.9980 0.2587 0.3282 0.071 Uiso 1 1 calc R . .
C28 C 0.8880(3) 0.3335(2) 0.3466(2) 0.0569(8) Uani 1 1 d . . .
H28 H 0.9262 0.3646 0.4123 0.068 Uiso 1 1 calc R . .
C29 C 0.7421(3) 0.3070(3) 0.2146(3) 0.0662(9) Uani 1 1 d . . .
H29 H 0.6755 0.3188 0.1850 0.079 Uiso 1 1 calc R . .
C30 C 0.7808(3) 0.2428(3) 0.1602(3) 0.0668(9) Uani 1 1 d . . .
H30 H 0.7406 0.2118 0.0947 0.080 Uiso 1 1 calc R . .
C31 C 0.0821(16) -0.1518(13) 0.1888(12) 0.309(10) Uani 1 1 d . . .
C32 C 0.2635(17) -0.0174(16) 0.1185(13) 0.218(11) Uani 0.50 1 d P . .

loop_
_atom_site_aniso_label
_atom_site_aniso_U_11
_atom_site_aniso_U_22
_atom_site_aniso_U_33
_atom_site_aniso_U_23
_atom_site_aniso_U_13
_atom_site_aniso_U_12
Cd1 0.06393(17) 0.03100(13) 0.08221(19) 0.02134(11) 0.05530(14) 0.00519(9)
Cu1 0.0533(2) 0.0575(3) 0.1107(4) 0.0534(3) 0.0457(2) 0.00436(19)
Cu2 0.1386(7) 0.0601(4) 0.0861(5) 0.0387(4) 0.0879(5) 0.0510(4)
O1 0.0540(12) 0.0514(12) 0.1078(19) 0.0479(13) 0.0506(13) 0.0110(10)
O2 0.0568(15) 0.128(3) 0.176(3) 0.119(3) 0.0388(19) -0.0015(16)
O3 0.0536(14) 0.0871(19) 0.135(2) 0.0783(19) 0.0393(15) 0.0000(13)
O4 0.0593(13) 0.0537(13) 0.109(2) 0.0518(14) 0.0495(14) 0.0073(10)
O5 0.117(2) 0.0629(15) 0.0873(18) 0.0427(14) 0.0775(17) 0.0495(15)
O6 0.125(2) 0.0577(14) 0.0949(19) 0.0371(14) 0.0879(19) 0.0401(15)
O7 0.107(2) 0.0502(14) 0.103(2) 0.0180(15) 0.075(2) 0.0098(15)
O8 0.108(2) 0.081(2) 0.0816(19) 0.0274(16) 0.0563(18) 0.0332(18)
O9 0.138(3) 0.124(3) 0.071(2) 0.019(2) 0.051(2) 0.000(3)
O10 0.096(2) 0.074(2) 0.157(3) 0.052(2) 0.091(3) 0.0363(17)
O11 0.103(2) 0.101(2) 0.111(3) 0.047(2) 0.064(2) 0.054(2)
O12 0.170(5) 0.214(6) 0.211(6) 0.122(5) 0.078(4) 0.135(5)
O13 0.155(4) 0.091(3) 0.167(4) 0.065(3) 0.097(3) 0.058(3)
O14 0.098(5) 0.106(6) 0.105(5) 0.032(4) 0.042(4) 0.019(4)
O15 0.32(2) 0.210(17) 0.50(4) 0.16(2) 0.33(3) 0.091(16)
O16 0.36(3) 0.219(18) 0.39(3) -0.086(18) 0.27(3) -0.083(18)
N1 0.0643(16) 0.0391(13) 0.096(2) 0.0325(14) 0.0574(16) 0.0079(12)
N2 0.0594(15) 0.0359(12) 0.0780(18) 0.0253(12) 0.0466(14) 0.0032(11)
N3 0.0583(15) 0.0413(13) 0.0689(17) 0.0192(12) 0.0448(14) 0.0099(11)
N4 0.096(3) 0.0598(19) 0.082(3) 0.0170(18) 0.059(2) -0.0034(19)
N5 0.103(3) 0.108(4) 0.141(4) 0.066(3) 0.071(3) 0.058(3)
C1 0.071(2) 0.057(2) 0.114(3) 0.052(2) 0.057(2) 0.0185(17)
C2 0.0601(18) 0.0377(15) 0.089(2) 0.0301(16) 0.0533(18) 0.0101(13)
C3 0.0545(18) 0.0488(17) 0.101(3) 0.0427(19) 0.0478(19) 0.0066(14)
C4 0.058(2) 0.110(4) 0.158(5) 0.098(4) 0.044(3) 0.000(2)
C5 0.051(2) 0.208(8) 0.246(8) 0.181(7) 0.026(4) -0.014(3)
C6 0.0589(18) 0.0475(17) 0.095(3) 0.0396(18) 0.0503(19) 0.0103(14)
C7 0.084(3) 0.0474(19) 0.093(3) 0.0220(18) 0.056(2) -0.0109(17)
C8 0.083(2) 0.0501(19) 0.084(3) 0.0149(18) 0.058(2) -0.0114(17)
C9 0.108(3) 0.0374(17) 0.144(4) 0.019(2) 0.104(3) 0.0023(18)
C10 0.109(3) 0.049(2) 0.137(4) 0.027(2) 0.102(3) 0.005(2)
C11 0.063(2) 0.120(4) 0.158(5) 0.106(4) 0.034(3) 0.002(3)
C12 0.0574(19) 0.065(2) 0.109(3) 0.056(2) 0.043(2) 0.0048(16)
C13 0.0575(18) 0.0464(17) 0.090(2) 0.0377(17) 0.0438(18) 0.0041(14)
C14 0.0592(18) 0.0500(17) 0.082(2) 0.0349(17) 0.0441(18) 0.0046(14)
C15 0.059(2) 0.078(3) 0.115(3) 0.064(3) 0.043(2) 0.0064(18)
C16 0.0506(17) 0.0405(15) 0.082(2) 0.0323(15) 0.0374(17) 0.0038(12)
C17 0.0591(18) 0.0361(14) 0.074(2) 0.0249(14) 0.0389(16) 0.0044(13)
C18 0.0634(19) 0.0419(16) 0.079(2) 0.0273(15) 0.0484(18) 0.0062(14)
C19 0.087(3) 0.0398(16) 0.103(3) 0.0251(18) 0.072(2) 0.0083(16)
C20 0.082(2) 0.055(2) 0.116(3) 0.042(2) 0.079(2) 0.0144(18)
C21 0.139(4) 0.069(2) 0.105(3) 0.049(2) 0.095(3) 0.051(3)
C22 0.085(2) 0.063(2) 0.067(2) 0.0318(18) 0.054(2) 0.0340(19)
C23 0.071(2) 0.0515(17) 0.062(2) 0.0244(15) 0.0457(17) 0.0229(16)
C24 0.095(3) 0.0502(18) 0.066(2) 0.0222(16) 0.056(2) 0.0261(18)
C25 0.162(5) 0.054(2) 0.116(4) 0.037(2) 0.107(4) 0.038(3)
C26 0.067(2) 0.0452(16) 0.063(2) 0.0212(15) 0.0432(17) 0.0177(15)
C27 0.0601(19) 0.062(2) 0.060(2) 0.0202(17) 0.0371(17) 0.0196(16)
C28 0.063(2) 0.0537(18) 0.0550(18) 0.0136(15) 0.0374(16) 0.0118(15)
C29 0.063(2) 0.067(2) 0.074(2) 0.0241(19) 0.0390(19) 0.0271(18)
C30 0.070(2) 0.066(2) 0.057(2) 0.0129(17) 0.0319(18) 0.0279(18)
C31 0.42(2) 0.37(2) 0.269(16) 0.217(17) 0.164(17) 0.29(2)
C32 0.172(16) 0.167(17) 0.127(13) -0.009(11) -0.055(12) 0.040(13)

loop_
_atom_type_symbol
_atom_type_description
_atom_type_scat_dispersion_real
_atom_type_scat_dispersion_imag
_atom_type_scat_source
C C 0.0033 0.0016 'International Tables Vol C Tables 4.2.6.8 and 6.1.1.4'
H H 0.0000 0.0000 'International Tables Vol C Tables 4.2.6.8 and 6.1.1.4'
Cd Cd -0.8075 1.2024 'International Tables Vol C Tables 4.2.6.8 and 6.1.1.4'
Cu Cu 0.3201 1.2651 'International Tables Vol C Tables 4.2.6.8 and 6.1.1.4'
N N 0.0061 0.0033 'International Tables Vol C Tables 4.2.6.8 and 6.1.1.4'
O O 0.0106 0.0060 'International Tables Vol C Tables 4.2.6.8 and 6.1.1.4'

loop_
_geom_angle_atom_site_label_1
_geom_angle_atom_site_label_2
_geom_angle_atom_site_label_3
_geom_angle
_geom_angle_site_symmetry_1
_geom_angle_site_symmetry_3
_geom_angle_publ_flag
N2 Cd1 N1 167.63(9) 1_665 . ?
N2 Cd1 N3 94.96(9) 1_665 . ?
N1 Cd1 N3 97.38(9) . . ?
N2 Cd1 O11 89.32(12) 1_665 . ?
N1 Cd1 O11 90.77(12) . . ?
N3 Cd1 O11 86.05(11) . . ?
N2 Cd1 O10 83.85(10) 1_665 . ?
N1 Cd1 O10 86.40(10) . . ?
N3 Cd1 O10 138.55(14) . . ?
O11 Cd1 O10 52.55(13) . . ?
N2 Cd1 O8 92.44(11) 1_665 . ?
N1 Cd1 O8 89.60(11) . . ?
N3 Cd1 O8 84.05(11) . . ?
O11 Cd1 O8 170.06(11) . . ?
O10 Cd1 O8 137.38(14) . . ?
N2 Cd1 O7 85.14(9) 1_665 . ?
N1 Cd1 O7 86.47(10) . . ?
N3 Cd1 O7 136.17(12) . . ?
O11 Cd1 O7 137.70(12) . . ?
O10 Cd1 O7 85.16(15) . . ?
O8 Cd1 O7 52.23(12) . . ?
O2 Cu1 O1 91.77(11) . . ?
O2 Cu1 O3 87.40(11) . . ?
O1 Cu1 O3 172.90(14) . . ?
O2 Cu1 O4 169.87(17) . . ?
O1 Cu1 O4 88.94(9) . . ?
O3 Cu1 O4 90.66(10) . . ?
O2 Cu1 O13 98.13(19) . . ?
O1 Cu1 O13 92.57(13) . . ?
O3 Cu1 O13 94.52(15) . . ?
O4 Cu1 O13 91.93(15) . . ?
O5 Cu2 O5 180.0(3) 2_755 . ?
O5 Cu2 O6 91.14(10) 2_755 2_755 ?
O5 Cu2 O6 88.86(10) . 2_755 ?
O5 Cu2 O6 88.86(10) 2_755 . ?
O5 Cu2 O6 91.14(10) . . ?
O6 Cu2 O6 180.0(2) 2_755 . ?
C2 O1 Cu1 126.9(2) . . ?
C4 O2 Cu1 128.4(3) . . ?
C12 O3 Cu1 126.4(3) . . ?
C14 O4 Cu1 126.2(2) . . ?
C22 O5 Cu2 127.1(2) . . ?
C24 O6 Cu2 127.4(2) . . ?
N4 O7 Cd1 94.8(2) . . ?
N4 O8 Cd1 95.8(3) . . ?
N5 O10 Cd1 94.7(3) . . ?
N5 O11 Cd1 95.9(3) . . ?
C31 O13 Cu1 122.2(6) . . ?
C9 N1 C8 116.9(3) . . ?
C9 N1 Cd1 120.2(2) . . ?
C8 N1 Cd1 122.7(2) . . ?
C18 N2 C19 116.6(2) . . ?
C18 N2 Cd1 121.18(19) . 1_445 ?
C19 N2 Cd1 122.2(2) . 1_445 ?
C28 N3 C29 116.4(3) . . ?
C28 N3 Cd1 122.0(2) . . ?
C29 N3 Cd1 121.5(2) . . ?
O9 N4 O8 120.3(5) . . ?
O9 N4 O7 122.5(4) . . ?
O8 N4 O7 117.2(4) . . ?
O12 N5 O11 120.0(6) . . ?
O12 N5 O10 123.3(5) . . ?
O11 N5 O10 116.7(5) . . ?
C2 C1 H1A 109.5 . . ?
C2 C1 H1B 109.5 . . ?
H1A C1 H1B 109.5 . . ?
C2 C1 H1C 109.5 . . ?
H1A C1 H1C 109.5 . . ?
H1B C1 H1C 109.5 . . ?
O1 C2 C3 124.6(3) . . ?
O1 C2 C1 114.5(3) . . ?
C3 C2 C1 120.9(3) . . ?
C4 C3 C2 122.9(3) . . ?
C4 C3 C6 118.6(3) . . ?
C2 C3 C6 118.5(3) . . ?
O2 C4 C3 124.7(4) . . ?
O2 C4 C5 114.6(4) . . ?
C3 C4 C5 120.7(3) . . ?
C4 C5 H5A 109.5 . . ?
C4 C5 H5B 109.5 . . ?
H5A C5 H5B 109.5 . . ?
C4 C5 H5C 109.5 . . ?
H5A C5 H5C 109.5 . . ?
H5B C5 H5C 109.5 . . ?
C7 C6 C10 115.7(3) . . ?
C7 C6 C3 123.0(3) . . ?
C10 C6 C3 121.1(3) . . ?
C6 C7 C8 120.8(4) . . ?
C6 C7 H7 119.6 . . ?
C8 C7 H7 119.6 . . ?
N1 C8 C7 122.8(3) . . ?
N1 C8 H8 118.6 . . ?
C7 C8 H8 118.6 . . ?
N1 C9 C10 123.1(4) . . ?
N1 C9 H9 118.4 . . ?
C10 C9 H9 118.4 . . ?
C6 C10 C9 120.6(4) . . ?
C6 C10 H10 119.7 . . ?
C9 C10 H10 119.7 . . ?
C12 C11 H11A 109.5 . . ?
C12 C11 H11B 109.5 . . ?
H11A C11 H11B 109.5 . . ?
C12 C11 H11C 109.5 . . ?
H11A C11 H11C 109.5 . . ?
H11B C11 H11C 109.5 . . ?
O3 C12 C13 125.2(3) . . ?
O3 C12 C11 113.7(3) . . ?
C13 C12 C11 121.0(3) . . ?
C12 C13 C14 122.5(3) . . ?
C12 C13 C16 118.1(3) . . ?
C14 C13 C16 119.4(3) . . ?
O4 C14 C13 124.8(3) . . ?
O4 C14 C15 114.4(3) . . ?
C13 C14 C15 120.8(3) . . ?
C14 C15 H15A 109.5 . . ?
C14 C15 H15B 109.5 . . ?
H15A C15 H15B 109.5 . . ?
C14 C15 H15C 109.5 . . ?
H15A C15 H15C 109.5 . . ?
H15B C15 H15C 109.5 . . ?
C20 C16 C17 116.4(3) . . ?
C20 C16 C13 121.0(3) . . ?
C17 C16 C13 122.6(3) . . ?
C18 C17 C16 119.6(3) . . ?
C18 C17 H17 120.2 . . ?
C16 C17 H17 120.2 . . ?
N2 C18 C17 124.0(3) . . ?
N2 C18 H18 118.0 . . ?
C17 C18 H18 118.0 . . ?
N2 C19 C20 122.0(3) . . ?
N2 C19 H19 119.0 . . ?
C20 C19 H19 119.0 . . ?
C16 C20 C19 121.3(3) . . ?
C16 C20 H20 119.3 . . ?
C19 C20 H20 119.3 . . ?
C22 C21 H21A 109.5 . . ?
C22 C21 H21B 109.5 . . ?
H21A C21 H21B 109.5 . . ?
C22 C21 H21C 109.5 . . ?
H21A C21 H21C 109.5 . . ?
H21B C21 H21C 109.5 . . ?
O5 C22 C23 126.1(3) . . ?
O5 C22 C21 113.5(3) . . ?
C23 C22 C21 120.4(3) . . ?
C22 C23 C24 121.0(3) . . ?
C22 C23 C26 120.3(3) . . ?
C24 C23 C26 118.6(3) . . ?
O6 C24 C23 125.5(3) . . ?
O6 C24 C25 114.3(3) . . ?
C23 C24 C25 120.2(3) . . ?
C24 C25 H25A 109.5 . . ?
C24 C25 H25B 109.5 . . ?
H25A C25 H25B 109.5 . . ?
C24 C25 H25C 109.5 . . ?
H25A C25 H25C 109.5 . . ?
H25B C25 H25C 109.5 . . ?
C27 C26 C30 116.5(3) . . ?
C27 C26 C23 121.9(3) . . ?
C30 C26 C23 121.6(3) . . ?
C28 C27 C26 119.4(3) . . ?
C28 C27 H27 120.3 . . ?
C26 C27 H27 120.3 . . ?
N3 C28 C27 124.3(3) . . ?
N3 C28 H28 117.9 . . ?
C27 C28 H28 117.9 . . ?
N3 C29 C30 122.7(4) . . ?
N3 C29 H29 118.7 . . ?
C30 C29 H29 118.7 . . ?
C29 C30 C26 120.8(4) . . ?
C29 C30 H30 119.6 . . ?
C26 C30 H30 119.6 . . ?

loop_
_geom_bond_atom_site_label_1
_geom_bond_atom_site_label_2
_geom_bond_distance
_geom_bond_site_symmetry_2
_geom_bond_publ_flag
Cd1 N2 2.314(2) 1_665 ?
Cd1 N1 2.318(2) . ?
Cd1 N3 2.333(3) . ?
Cd1 O11 2.406(4) . ?
Cd1 O10 2.429(3) . ?
Cd1 O8 2.437(3) . ?
Cd1 O7 2.445(3) . ?
Cu1 O2 1.900(3) . ?
Cu1 O1 1.924(2) . ?
Cu1 O3 1.927(3) . ?
Cu1 O4 1.931(2) . ?
Cu1 O13 2.332(5) . ?
Cu2 O5 1.908(2) 2_755 ?
Cu2 O5 1.908(2) . ?
Cu2 O6 1.908(2) 2_755 ?
Cu2 O6 1.908(2) . ?
O1 C2 1.274(3) . ?
O2 C4 1.265(4) . ?
O3 C12 1.273(4) . ?
O4 C14 1.277(3) . ?
O5 C22 1.268(4) . ?
O6 C24 1.273(4) . ?
O7 N4 1.270(5) . ?
O8 N4 1.248(5) . ?
O9 N4 1.228(5) . ?
O10 N5 1.259(6) . ?
O11 N5 1.255(6) . ?
O12 N5 1.241(7) . ?
O13 C31 1.690(17) . ?
O14 C32 1.37(2) . ?
N1 C9 1.321(5) . ?
N1 C8 1.327(4) . ?
N2 C18 1.332(4) . ?
N2 C19 1.349(4) . ?
N2 Cd1 2.314(2) 1_445 ?
N3 C28 1.329(5) . ?
N3 C29 1.336(5) . ?
C1 C2 1.494(5) . ?
C1 H1A 0.9700 . ?
C1 H1B 0.9700 . ?
C1 H1C 0.9700 . ?
C2 C3 1.415(5) . ?
C3 C4 1.401(6) . ?
C3 C6 1.494(4) . ?
C4 C5 1.495(6) . ?
C5 H5A 0.9700 . ?
C5 H5B 0.9700 . ?
C5 H5C 0.9700 . ?
C6 C7 1.374(5) . ?
C6 C10 1.375(5) . ?
C7 C8 1.388(4) . ?
C7 H7 0.9400 . ?
C8 H8 0.9400 . ?
C9 C10 1.388(4) . ?
C9 H9 0.9400 . ?
C10 H10 0.9400 . ?
C11 C12 1.519(6) . ?
C11 H11A 0.9700 . ?
C11 H11B 0.9700 . ?
C11 H11C 0.9700 . ?
C12 C13 1.402(5) . ?
C13 C14 1.406(5) . ?
C13 C16 1.500(4) . ?
C14 C15 1.503(5) . ?
C15 H15A 0.9700 . ?
C15 H15B 0.9700 . ?
C15 H15C 0.9700 . ?
C16 C20 1.377(5) . ?
C16 C17 1.382(4) . ?
C17 C18 1.379(4) . ?
C17 H17 0.9400 . ?
C18 H18 0.9400 . ?
C19 C20 1.377(4) . ?
C19 H19 0.9400 . ?
C20 H20 0.9400 . ?
C21 C22 1.523(5) . ?
C21 H21A 0.9700 . ?
C21 H21B 0.9700 . ?
C21 H21C 0.9700 . ?
C22 C23 1.399(5) . ?
C23 C24 1.407(4) . ?
C23 C26 1.492(4) . ?
C24 C25 1.498(5) . ?
C25 H25A 0.9700 . ?
C25 H25B 0.9700 . ?
C25 H25C 0.9700 . ?
C26 C27 1.379(5) . ?
C26 C30 1.381(5) . ?
C27 C28 1.376(5) . ?
C27 H27 0.9400 . ?
C28 H28 0.9400 . ?
C29 C30 1.373(5) . ?
C29 H29 0.9400 . ?
C30 H30 0.9400 . ?

loop_
_geom_torsion_atom_site_label_1
_geom_torsion_atom_site_label_2
_geom_torsion_atom_site_label_3
_geom_torsion_atom_site_label_4
_geom_torsion
_geom_torsion_site_symmetry_1
_geom_torsion_site_symmetry_2
_geom_torsion_site_symmetry_3
_geom_torsion_site_symmetry_4
_geom_torsion_publ_flag
O2 Cu1 O1 C2 9.6(3) . . . . ?
O3 Cu1 O1 C2 92.7(8) . . . . ?
O4 Cu1 O1 C2 179.5(3) . . . . ?
O13 Cu1 O1 C2 -88.6(3) . . . . ?
O1 Cu1 O2 C4 -5.5(6) . . . . ?
O3 Cu1 O2 C4 -178.5(6) . . . . ?
O4 Cu1 O2 C4 -99.4(8) . . . . ?
O13 Cu1 O2 C4 87.3(6) . . . . ?
O2 Cu1 O3 C12 -170.7(4) . . . . ?
O1 Cu1 O3 C12 106.0(8) . . . . ?
O4 Cu1 O3 C12 19.3(4) . . . . ?
O13 Cu1 O3 C12 -72.7(4) . . . . ?
O2 Cu1 O4 C14 -100.0(7) . . . . ?
O1 Cu1 O4 C14 165.9(3) . . . . ?
O3 Cu1 O4 C14 -21.2(3) . . . . ?
O13 Cu1 O4 C14 73.4(3) . . . . ?
O5 Cu2 O5 C22 -148(100) 2_755 . . . ?
O6 Cu2 O5 C22 -166.8(4) 2_755 . . . ?
O6 Cu2 O5 C22 13.2(4) . . . . ?
O5 Cu2 O6 C24 168.1(4) 2_755 . . . ?
O5 Cu2 O6 C24 -11.9(4) . . . . ?
O6 Cu2 O6 C24 179(100) 2_755 . . . ?
N2 Cd1 O7 N4 -97.1(2) 1_665 . . . ?
N1 Cd1 O7 N4 92.1(2) . . . . ?
N3 Cd1 O7 N4 -4.9(3) . . . . ?
O11 Cd1 O7 N4 179.3(2) . . . . ?
O10 Cd1 O7 N4 178.7(2) . . . . ?
O8 Cd1 O7 N4 -0.2(2) . . . . ?
N2 Cd1 O8 N4 82.1(2) 1_665 . . . ?
N1 Cd1 O8 N4 -85.7(2) . . . . ?
N3 Cd1 O8 N4 176.9(2) . . . . ?
O11 Cd1 O8 N4 -177.9(6) . . . . ?
O10 Cd1 O8 N4 -1.4(3) . . . . ?
O7 Cd1 O8 N4 0.2(2) . . . . ?
N2 Cd1 O10 N5 91.9(3) 1_665 . . . ?
N1 Cd1 O10 N5 -95.7(3) . . . . ?
N3 Cd1 O10 N5 1.4(4) . . . . ?
O11 Cd1 O10 N5 -2.0(3) . . . . ?
O8 Cd1 O10 N5 178.8(3) . . . . ?
O7 Cd1 O10 N5 177.5(3) . . . . ?
N2 Cd1 O11 N5 -80.8(3) 1_665 . . . ?
N1 Cd1 O11 N5 86.9(3) . . . . ?
N3 Cd1 O11 N5 -175.8(3) . . . . ?
O10 Cd1 O11 N5 2.0(3) . . . . ?
O8 Cd1 O11 N5 178.9(6) . . . . ?
O7 Cd1 O11 N5 1.2(4) . . . . ?
O2 Cu1 O13 C31 -145.3(8) . . . . ?
O1 Cu1 O13 C31 -53.1(8) . . . . ?
O3 Cu1 O13 C31 126.7(8) . . . . ?
O4 Cu1 O13 C31 35.9(8) . . . . ?
N2 Cd1 N1 C9 -23.2(7) 1_665 . . . ?
N3 Cd1 N1 C9 160.4(4) . . . . ?
O11 Cd1 N1 C9 -113.5(4) . . . . ?
O10 Cd1 N1 C9 -61.1(4) . . . . ?
O8 Cd1 N1 C9 76.4(4) . . . . ?
O7 Cd1 N1 C9 24.2(4) . . . . ?
N2 Cd1 N1 C8 162.1(5) 1_665 . . . ?
N3 Cd1 N1 C8 -14.3(3) . . . . ?
O11 Cd1 N1 C8 71.8(3) . . . . ?
O10 Cd1 N1 C8 124.2(3) . . . . ?
O8 Cd1 N1 C8 -98.3(3) . . . . ?
O7 Cd1 N1 C8 -150.5(3) . . . . ?
N2 Cd1 N3 C28 75.9(2) 1_665 . . . ?
N1 Cd1 N3 C28 -104.8(2) . . . . ?
O11 Cd1 N3 C28 164.9(3) . . . . ?
O10 Cd1 N3 C28 162.3(2) . . . . ?
O8 Cd1 N3 C28 -16.0(2) . . . . ?
O7 Cd1 N3 C28 -12.2(3) . . . . ?
N2 Cd1 N3 C29 -99.8(3) 1_665 . . . ?
N1 Cd1 N3 C29 79.4(3) . . . . ?
O11 Cd1 N3 C29 -10.8(3) . . . . ?
O10 Cd1 N3 C29 -13.5(3) . . . . ?
O8 Cd1 N3 C29 168.2(3) . . . . ?
O7 Cd1 N3 C29 172.0(2) . . . . ?
Cd1 O8 N4 O9 179.1(3) . . . . ?
Cd1 O8 N4 O7 -0.3(3) . . . . ?
Cd1 O7 N4 O9 -179.1(3) . . . . ?
Cd1 O7 N4 O8 0.3(3) . . . . ?
Cd1 O11 N5 O12 176.9(6) . . . . ?
Cd1 O11 N5 O10 -3.4(5) . . . . ?
Cd1 O10 N5 O12 -176.9(6) . . . . ?
Cd1 O10 N5 O11 3.4(5) . . . . ?
Cu1 O1 C2 C3 -8.7(5) . . . . ?
Cu1 O1 C2 C1 172.0(2) . . . . ?
O1 C2 C3 C4 0.7(7) . . . . ?
C1 C2 C3 C4 179.9(5) . . . . ?
O1 C2 C3 C6 -177.1(3) . . . . ?
C1 C2 C3 C6 2.1(5) . . . . ?
Cu1 O2 C4 C3 0.3(10) . . . . ?
Cu1 O2 C4 C5 -177.6(5) . . . . ?
C2 C3 C4 O2 3.9(9) . . . . ?
C6 C3 C4 O2 -178.3(5) . . . . ?
C2 C3 C4 C5 -178.4(6) . . . . ?
C6 C3 C4 C5 -0.6(9) . . . . ?
C4 C3 C6 C7 86.1(6) . . . . ?
C2 C3 C6 C7 -96.0(5) . . . . ?
C4 C3 C6 C10 -88.3(6) . . . . ?
C2 C3 C6 C10 89.6(5) . . . . ?
C10 C6 C7 C8 -0.9(7) . . . . ?
C3 C6 C7 C8 -175.6(4) . . . . ?
C9 N1 C8 C7 1.8(7) . . . . ?
Cd1 N1 C8 C7 176.7(3) . . . . ?
C6 C7 C8 N1 -0.3(7) . . . . ?
C8 N1 C9 C10 -2.1(7) . . . . ?
Cd1 N1 C9 C10 -177.1(4) . . . . ?
C7 C6 C10 C9 0.6(7) . . . . ?
C3 C6 C10 C9 175.4(5) . . . . ?
N1 C9 C10 C6 0.9(9) . . . . ?
Cu1 O3 C12 C13 -9.4(7) . . . . ?
Cu1 O3 C12 C11 173.0(4) . . . . ?
O3 C12 C13 C14 -6.9(7) . . . . ?
C11 C12 C13 C14 170.6(5) . . . . ?
O3 C12 C13 C16 174.7(4) . . . . ?
C11 C12 C13 C16 -7.8(7) . . . . ?
Cu1 O4 C14 C13 13.3(5) . . . . ?
Cu1 O4 C14 C15 -168.6(3) . . . . ?
C12 C13 C14 O4 4.8(6) . . . . ?
C16 C13 C14 O4 -176.9(3) . . . . ?
C12 C13 C14 C15 -173.2(4) . . . . ?
C16 C13 C14 C15 5.1(6) . . . . ?
C12 C13 C16 C20 -74.2(5) . . . . ?
C14 C13 C16 C20 107.4(4) . . . . ?
C12 C13 C16 C17 105.2(4) . . . . ?
C14 C13 C16 C17 -73.3(5) . . . . ?
C20 C16 C17 C18 -1.9(5) . . . . ?
C13 C16 C17 C18 178.7(3) . . . . ?
C19 N2 C18 C17 -0.5(6) . . . . ?
Cd1 N2 C18 C17 -177.9(3) 1_445 . . . ?
C16 C17 C18 N2 1.9(6) . . . . ?
C18 N2 C19 C20 -0.8(6) . . . . ?
Cd1 N2 C19 C20 176.5(3) 1_445 . . . ?
C17 C16 C20 C19 0.6(6) . . . . ?
C13 C16 C20 C19 -180.0(4) . . . . ?
N2 C19 C20 C16 0.7(7) . . . . ?
Cu2 O5 C22 C23 -7.6(6) . . . . ?
Cu2 O5 C22 C21 173.6(3) . . . . ?
O5 C22 C23 C24 -4.5(7) . . . . ?
C21 C22 C23 C24 174.2(4) . . . . ?
O5 C22 C23 C26 178.6(4) . . . . ?
C21 C22 C23 C26 -2.8(6) . . . . ?
Cu2 O6 C24 C23 4.9(7) . . . . ?
Cu2 O6 C24 C25 -176.5(3) . . . . ?
C22 C23 C24 O6 6.0(7) . . . . ?
C26 C23 C24 O6 -177.1(4) . . . . ?
C22 C23 C24 C25 -172.6(4) . . . . ?
C26 C23 C24 C25 4.4(6) . . . . ?
C22 C23 C26 C27 68.5(5) . . . . ?
C24 C23 C26 C27 -108.5(4) . . . . ?
C22 C23 C26 C30 -111.5(4) . . . . ?
C24 C23 C26 C30 71.5(5) . . . . ?
C30 C26 C27 C28 -1.1(5) . . . . ?
C23 C26 C27 C28 178.8(3) . . . . ?
C29 N3 C28 C27 0.9(5) . . . . ?
Cd1 N3 C28 C27 -175.0(3) . . . . ?
C26 C27 C28 N3 0.1(5) . . . . ?
C28 N3 C29 C30 -1.0(5) . . . . ?
Cd1 N3 C29 C30 175.0(3) . . . . ?
N3 C29 C30 C26 0.0(6) . . . . ?
C27 C26 C30 C29 1.1(6) . . . . ?
C23 C26 C30 C29 -178.9(3) . . . . ?
